data_9004717
loop_
_publ_author_name
'Piilonen, P. C.'
'McDonald, A. M.'
'Lalonde, A. E.'

_publ_section_title
;
 Insights into astrophyllite-group minerals II: Crystal chemistry
 Note: sample MSH2
 Locality: nepheline syenite pegmatite at Mont Saint-Hilaire, Quebec, Canada
;
_journal_name_full 'The Canadian Mineralogist'
_journal_page_first 27
_journal_page_last 54
_journal_paper_doi 10.2113/gscanmin.41.1.27
_journal_volume 41
_journal_year 2003
_chemical_formula_sum 'Ca0.191 F0.5 H4 K1.68 Mg0.023 Mn6.217 Na0.847 Nb0.18 O30 Si8 Ti1.82'
_chemical_name_mineral Kupletskite
_space_group_IT_number 2
_symmetry_space_group_name_Hall '-P 1'
_symmetry_space_group_name_H-M 'P -1'
_cell_angle_alpha 112.9903
_cell_angle_beta 94.8413
_cell_angle_gamma 103.0664
_cell_formula_units_Z 1
_cell_length_a 5.3982
_cell_length_b 11.9534
_cell_length_c 11.7433
_cell_volume 666.789
_exptl_crystal_density_diffrn 3.130
_cod_original_formula_sum 'Mn6.217 Na.847 Mg.023 (Ti1.82 Nb.18) Si8 K1.68 Ca.191 O30 F.5 H4'
_cod_database_code 9004717

loop_
_symmetry_equiv_pos_as_xyz
x,y,z
-x,-y,-z

loop_
_atom_site_aniso_label
_atom_site_aniso_U_11
_atom_site_aniso_U_22
_atom_site_aniso_U_33
_atom_site_aniso_U_12
_atom_site_aniso_U_13
_atom_site_aniso_U_23
Mn(1) 0.00980 0.00990 0.01230 0.00260 0.00260 0.00510
Na(1) 0.00980 0.00990 0.01230 0.00260 0.00260 0.00510
Mn(2) 0.01090 0.01130 0.01410 0.00330 0.00380 0.00620
Mn(3) 0.01100 0.01120 0.01480 0.00380 0.00410 0.00640
Mn(4) 0.01020 0.00900 0.01210 0.00230 0.00170 0.00390
Mg(4) 0.01020 0.00900 0.01210 0.00230 0.00170 0.00390
Ti 0.00800 0.00910 0.01060 0.00220 0.00200 0.00420
Nb 0.00800 0.00910 0.01060 0.00220 0.00200 0.00420
Si(1) 0.00960 0.00780 0.00860 0.00150 0.00120 0.00280
Si(2) 0.01100 0.00830 0.01130 0.00190 0.00190 0.00430
Si(3) 0.01110 0.00930 0.01140 0.00230 0.00250 0.00530
Si(4) 0.00970 0.00860 0.00850 0.00180 0.00150 0.00370
K 0.05640 0.04290 0.02790 0.01020 0.00490 0.01150
Na1 0.05640 0.04290 0.02790 0.01020 0.00490 0.01150
Na2 0.01900 0.01120 0.00800 0.00260 0.00130 0.00370
Ca 0.01900 0.01120 0.00800 0.00260 0.00130 0.00370
O(1) 0.01300 0.01260 0.00900 0.00290 0.00150 0.00430
O(2) 0.01350 0.01210 0.00920 0.00250 0.00100 0.00390
O(3) 0.01170 0.01150 0.01140 0.00240 0.00160 0.00410
O-H(4) 0.01490 0.01360 0.01380 0.00380 0.00170 0.00570
O-H(5) 0.01320 0.01360 0.01340 0.00280 0.00170 0.00490
O(6) 0.01400 0.01050 0.00980 0.00320 0.00200 0.00430
O(7) 0.01340 0.01190 0.00770 0.00300 0.00140 0.00440
O(8) 0.01520 0.02140 0.01510 -0.00090 0.00430 0.00630
O(9) 0.01740 0.02400 0.01390 -0.00590 0.00660 0.00280
O(10) 0.02180 0.02090 0.01560 0.01160 0.00260 0.00710
O(11) 0.03330 0.02810 0.01430 0.02300 0.00820 0.00910
O(12) 0.02740 0.02420 0.01440 0.01620 -0.00320 0.00390
O(13) 0.03000 0.01090 0.01360 0.00220 0.00260 0.00540
O(14) 0.02930 0.01040 0.01490 0.00240 0.00400 0.00640
O(15) 0.01310 0.02830 0.01660 -0.00780 -0.00230 0.01010
F(16) 0.01800 0.01370 0.00950 0.00360 0.00150 0.00380

loop_
_atom_site_label
_atom_site_fract_x
_atom_site_fract_y
_atom_site_fract_z
_atom_site_occupancy
_atom_site_U_iso_or_equiv
Mn(1) 0.84974 0.20565 0.47864 0.89100 0.01050
Na(1) 0.84974 0.20565 0.47864 0.10900 0.01050
Mn(2) 0.27981 0.06664 0.48689 0.99400 0.01170
Mn(3) 0.42217 0.35146 0.48358 0.98500 0.01180
Mn(4) 0.00000 0.50000 0.50000 0.47700 0.01070
Mg(4) 0.00000 0.50000 0.50000 0.02300 0.01070
Ti 0.07888 0.08599 0.19615 0.91000 0.00930
Nb 0.07888 0.08599 0.19615 0.09000 0.00930
Si(1) 0.67820 0.27155 0.22990 1.00000 0.00910
Si(2) 0.81190 0.54638 0.25308 1.00000 0.01030
Si(3) 0.37700 0.67531 0.25548 1.00000 0.01030
Si(4) 0.50800 0.93132 0.23431 1.00000 0.00900
K 0.13200 0.26340 0.99500 0.84000 0.04440
Na1 0.13200 0.26340 0.99500 0.16000 0.04440
Na2 0.50000 0.00000 0.00000 0.30900 0.01320
Ca 0.50000 0.00000 0.00000 0.19100 0.01320
O(1) 0.72800 0.31760 0.38180 1.00000 0.01180
O(2) 0.14610 0.15890 0.36660 1.00000 0.01210
O(3) 0.12890 0.39240 0.59470 1.00000 0.01190
O-H(4) 0.29770 0.46290 0.39740 1.00000 0.01420
O-H(5) 0.99240 0.11880 0.59440 1.00000 0.01390
O(6) 0.55860 0.25720 0.59140 1.00000 0.01150
O(7) 0.57570 0.01400 0.38640 1.00000 0.01110
O(8) 0.07090 0.59280 0.20120 1.00000 0.01870
O(9) 0.24720 0.04140 0.82970 1.00000 0.02200
O(10) 0.43300 0.41490 0.79890 1.00000 0.01870
O(11) 0.12880 0.80910 0.83350 1.00000 0.02240
O(12) 0.26420 0.95710 0.17050 1.00000 0.02230
O(13) 0.26580 0.60680 0.80680 1.00000 0.01880
O(14) 0.57210 0.22140 0.80290 1.00000 0.01850
O(15) 0.38110 0.19100 0.16640 1.00000 0.02190
F(16) 0.00000 0.00000 0.00000 0.50000 0.01430

loop_
_cod_changelog_entry_id
_cod_changelog_entry_author
_cod_changelog_entry_date
_cod_changelog_entry_text
1
;cod-tools version 3.10.1
Id: cif_fix_AMCSD_aniso_labels 10200 2024-08-01 14:09:44Z saulius
;
2024-08-02T12:20:45+03:00
;Changed the following '_atom_site_aniso_label' values:
'OH(4)' -> 'O-H(4)'
'OH(5)' -> 'O-H(5)'
;
2
;cod-tools version 3.10.1
Id: cif_fix_AMCSD_atom_labels 10224 2024-08-07 11:09:31Z saulius
;
2024-08-07T19:39:13+03:00
;Changed the following '_atom_site_label' values:
the first duplicated label 'Na'  converted to 'Na1'
duplicated label 'Na' at index 14 converted to 'Na2'
;
